data_7706423
loop_
_publ_author_name
'Samaniyan, Maryam'
'Mirzaei, Masoud'
'Gomila, Rosa M.'
'Eshtiagh-Hosseini, Hossein'
'Lotfian, Nahid'
'Mague, Joel T.'
'Pour, Ali Nakhaei'
'Frontera, Antonio'

_publ_section_title
;
 Supramolecular network of a framework material supported by the anion-\p
 linkage of Keggin-type heteropolyoxotungstates: experimental and
 theoretical insights.
;
_journal_issue 5
_journal_name_full 'Dalton transactions (Cambridge, England : 2003)'
_journal_page_first 1895
_journal_page_last 1900
_journal_paper_doi 10.1039/d0dt03891a
_journal_volume 50
_journal_year 2021
_chemical_absolute_configuration ad
_chemical_formula_moiety 'C21 H33 N3 Na O67 Si Tb3 W12, 10(H2 O), 2(O)'
_chemical_formula_sum 'C21 H53 N3 Na O79 Si Tb3 W12'
_chemical_formula_weight 4345.70
_space_group_crystal_system trigonal
_space_group_IT_number 146
_space_group_name_Hall 'R 3'
_space_group_name_H-M_alt 'R 3 :H'
_atom_sites_solution_hydrogens mixed
_atom_sites_solution_primary dual
_atom_sites_solution_secondary difmap
_audit_creation_method SHELXL-2018/3
_audit_update_record
;
2020-09-05 deposited with the CCDC.	2021-01-13 downloaded from the CCDC.
;
_cell_angle_alpha 90
_cell_angle_beta 90
_cell_angle_gamma 120
_cell_formula_units_Z 3
_cell_length_a 18.080(2)
_cell_length_b 18.080(2)
_cell_length_c 20.905(3)
_cell_measurement_reflns_used 9877
_cell_measurement_temperature 150(2)
_cell_measurement_theta_max 29.100
_cell_measurement_theta_min 2.252
_cell_volume 5918.0(13)
_computing_cell_refinement '<i>SAINT</i> (Bruker, 2016)'
_computing_data_collection '<i>APEX3</i> (Bruker, 2016)'
_computing_data_reduction '<i>SAINT</i> (Bruker, 2016)'
_computing_molecular_graphics '<i>DIAMOND</i> (Brandenburg & Putz, 2012)'
_computing_publication_material '<i>SHELXTL</i> (Bruker, 2016)'
_computing_structure_refinement '<i>SHELXL-2018/1</i> (Sheldrick, 2015<i>b</i>)'
_computing_structure_solution '<i>SHELXT</i> (Sheldrick, 2015<i>a</i>)'
_diffrn_ambient_temperature 150(2)
_diffrn_detector_area_resol_mean 8.3333
_diffrn_measured_fraction_theta_full 0.999
_diffrn_measured_fraction_theta_max 0.996
_diffrn_measurement_device_type 'Bruker Smart APEX CCD'
_diffrn_measurement_method '\f and \w scans'
_diffrn_radiation_monochromator graphite
_diffrn_radiation_type MoK\a
_diffrn_radiation_wavelength 0.71073
_diffrn_reflns_av_R_equivalents 0.0529
_diffrn_reflns_av_unetI/netI 0.0459
_diffrn_reflns_Laue_measured_fraction_full 0.999
_diffrn_reflns_Laue_measured_fraction_max 0.996
_diffrn_reflns_limit_h_max 24
_diffrn_reflns_limit_h_min -24
_diffrn_reflns_limit_k_max 24
_diffrn_reflns_limit_k_min -24
_diffrn_reflns_limit_l_max 28
_diffrn_reflns_limit_l_min -28
_diffrn_reflns_number 38417
_diffrn_reflns_point_group_measured_fraction_full 0.992
_diffrn_reflns_point_group_measured_fraction_max 0.989
_diffrn_reflns_theta_full 29.200
_diffrn_reflns_theta_max 29.249
_diffrn_reflns_theta_min 1.625
_diffrn_source 'fine-focus sealed tube'
_exptl_absorpt_coefficient_mu 20.212
_exptl_absorpt_correction_T_max 0.13
_exptl_absorpt_correction_T_min 0.10
_exptl_absorpt_correction_type multi-scan
_exptl_absorpt_process_details '<i>SADABS</i> (Krause <i>et al.</i>, 2015)'
_exptl_crystal_colour 'light yellow'
_exptl_crystal_density_diffrn 3.658
_exptl_crystal_density_method 'not measured'
_exptl_crystal_description block
_exptl_crystal_F_000 5820
_exptl_crystal_size_max 0.220
_exptl_crystal_size_mid 0.210
_exptl_crystal_size_min 0.172
_exptl_transmission_factor_max 0.746
_exptl_transmission_factor_min 0.324
_refine_diff_density_max 3.940
_refine_diff_density_min -2.669
_refine_diff_density_rms 0.309
_refine_ls_abs_structure_details
;
 Flack x determined using 2943 quotients [(I+)-(I-)]/[(I+)+(I-)]
 (Parsons <i>et al.</i>, 2013).
;
_refine_ls_abs_structure_Flack 0.003(7)
_refine_ls_extinction_method none
_refine_ls_goodness_of_fit_ref 1.098
_refine_ls_hydrogen_treatment constr
_refine_ls_matrix_type full
_refine_ls_number_parameters 373
_refine_ls_number_reflns 7090
_refine_ls_number_restraints 229
_refine_ls_restrained_S_all 1.097
_refine_ls_R_factor_all 0.0394
_refine_ls_R_factor_gt 0.0357
_refine_ls_shift/su_max 0.001
_refine_ls_shift/su_mean 0.000
_refine_ls_structure_factor_coef Fsqd
_refine_ls_weighting_details 'w=1/[\s^2^(Fo^2^)+(0.0539P)^2^+4.6626P] where P=(Fo^2^+2Fc^2^)/3'
_refine_ls_weighting_scheme calc
_refine_ls_wR_factor_gt 0.0909
_refine_ls_wR_factor_ref 0.0920
_reflns_Friedel_coverage 0.984
_reflns_Friedel_fraction_full 0.986
_reflns_Friedel_fraction_max 0.981
_reflns_number_gt 6469
_reflns_number_total 7090
_reflns_threshold_expression 'I > 2\s(I)'
_cod_data_source_file d0dt03891a2.cif
_cod_data_source_block jtm1136_0m_a_sq
_cod_depositor_comments 'Adding full bibliography for 7706423.cif.'
_cod_original_cell_volume 5918.3(17)
_cod_original_sg_symbol_H-M 'R 3'
_cod_database_code 7706423
_shelx_shelxl_version_number 2018/3
_shelx_space_group_comment
;
The symmetry employed for this shelxl refinement is uniquely defined
by the following loop, which should always be used as a source of
symmetry information in preference to the above space-group names.
They are only intended as comments.
;
_shelx_estimated_absorpt_t_min 0.095
_shelx_estimated_absorpt_t_max 0.129

loop_
_space_group_symop_operation_xyz
'x, y, z'
'-y, x-y, z'
'-x+y, -x, z'
'x+2/3, y+1/3, z+1/3'
'-y+2/3, x-y+1/3, z+1/3'
'-x+y+2/3, -x+1/3, z+1/3'
'x+1/3, y+2/3, z+2/3'
'-y+1/3, x-y+2/3, z+2/3'
'-x+y+1/3, -x+2/3, z+2/3'

loop_
_atom_site_label
_atom_site_type_symbol
_atom_site_fract_x
_atom_site_fract_y
_atom_site_fract_z
_atom_site_U_iso_or_equiv
_atom_site_adp_type
_atom_site_occupancy
_atom_site_site_symmetry_order
_atom_site_calc_flag
_atom_site_refinement_flags_posn
_atom_site_refinement_flags_adp
_atom_site_refinement_flags_occupancy
_atom_site_disorder_assembly
_atom_site_disorder_group
W1 W 0.53020(4) 0.25888(4) 0.51846(3) 0.01283(13) Uani 1 1 d . . . . .
Na1 Na 0.666667 0.333333 0.7702(7) 0.049(3) Uani 1 3 d S TU P . .
W2 W 0.48442(4) 0.13127(4) 0.39121(3) 0.01823(14) Uani 1 1 d . . . . .
W3 W 0.61253(5) 0.20977(5) 0.24406(3) 0.02646(17) Uani 1 1 d . . . . .
W4 W 0.69829(4) 0.15398(4) 0.38558(3) 0.01846(15) Uani 1 1 d . . . . .
Tb1 Tb 0.42872(6) 0.17006(5) 0.69923(4) 0.02689(19) Uani 1 1 d . . . . .
Si1 Si 0.666667 0.333333 0.3857(4) 0.014 Uani 1 3 d S T P . .
O1 O 0.4986(9) 0.3188(9) 0.7040(7) 0.035(3) Uani 1 1 d . U . . .
O2 O 0.6372(8) 0.4215(9) 0.7073(6) 0.035(3) Uani 1 1 d . U . . .
O3 O 0.7484(8) 0.6758(8) 0.6238(6) 0.030(3) Uani 1 1 d . U . . .
O4 O 0.6867(8) 0.7200(9) 0.5526(6) 0.036(3) Uani 1 1 d . U . . .
O5 O 0.4038(9) 0.4383(10) 0.5143(7) 0.043(3) Uani 1 1 d . U . . .
H5 H 0.399728 0.480365 0.501989 0.064 Uiso 1 1 calc R U . . .
O6 O 0.2907(9) 0.0733(9) 0.7534(7) 0.037(3) Uani 1 1 d . U . . .
H6A H 0.272469 0.103563 0.773037 0.056 Uiso 1 1 d R U . . .
H6B H 0.298280 0.041694 0.780987 0.056 Uiso 1 1 d R U . . .
O7 O 0.4493(9) 0.0688(9) 0.7713(7) 0.037(3) Uani 1 1 d . U . . .
H7A H 0.481342 0.052578 0.751791 0.055 Uiso 1 1 d R U . . .
H7B H 0.399853 0.024398 0.779631 0.055 Uiso 1 1 d R U . . .
O8 O 0.4425(9) 0.2119(10) 0.8106(7) 0.042(3) Uani 1 1 d . U . . .
H8A H 0.472045 0.267327 0.813154 0.063 Uiso 1 1 d R U . . .
H8B H 0.468793 0.190038 0.831314 0.063 Uiso 1 1 d R U . . .
O9 O 0.3291(8) 0.2225(8) 0.6837(6) 0.030(3) Uani 1 1 d . U . . .
H9A H 0.281512 0.181911 0.667892 0.044 Uiso 1 1 d R U . . .
H9B H 0.351373 0.265502 0.657422 0.044 Uiso 1 1 d R U . . .
O10 O 0.4844(7) 0.2330(7) 0.5937(5) 0.018(2) Uani 1 1 d . U . . .
O11 O 0.6259(6) 0.2381(6) 0.5277(5) 0.0119(18) Uani 1 1 d . U . . .
O12 O 0.6737(8) 0.1775(8) 0.3035(6) 0.025(2) Uani 1 1 d . U . . .
O13 O 0.6899(8) 0.0559(7) 0.3772(6) 0.026(2) Uani 1 1 d . U . . .
O14 O 0.5696(8) 0.2780(8) 0.2081(6) 0.030(3) Uani 1 1 d . U . . .
O15 O 0.4516(6) 0.2856(6) 0.4770(5) 0.0147(19) Uani 1 1 d . U . . .
O16 O 0.4713(6) 0.1469(7) 0.4796(5) 0.019(2) Uani 1 1 d . U . . .
O17 O 0.4088(7) 0.0261(7) 0.3810(6) 0.026(3) Uani 1 1 d . U . . .
O18 O 0.4121(7) 0.1832(7) 0.3755(5) 0.021(2) Uani 1 1 d . U . . .
O19 O 0.5807(7) 0.1234(6) 0.4057(5) 0.019(2) Uani 1 1 d . U . . .
O20 O 0.5766(9) 0.1307(9) 0.1889(7) 0.038(3) Uani 1 1 d . U . . .
O21 O 0.5243(8) 0.1627(8) 0.3059(6) 0.027(3) Uani 1 1 d . U . . .
O22 O 0.666667 0.333333 0.3068(9) 0.020(3) Uani 1 3 d S TU P . .
O23 O 0.5692(6) 0.2770(6) 0.4121(5) 0.0133(19) Uani 1 1 d . U . . .
N1 N 0.6112(9) 0.5258(9) 0.6335(7) 0.026(3) Uani 1 1 d . U . . .
C1 C 0.5595(11) 0.3904(11) 0.6849(9) 0.028(4) Uani 1 1 d . U . . .
C2 C 0.5478(11) 0.4441(11) 0.6387(9) 0.027(4) Uani 1 1 d . U . . .
C3 C 0.4739(10) 0.4111(11) 0.5994(8) 0.024(3) Uani 1 1 d . U . . .
H3 H 0.429205 0.353474 0.603296 0.029 Uiso 1 1 calc R U . . .
C4 C 0.4691(11) 0.4649(12) 0.5559(9) 0.029(4) Uani 1 1 d . U . . .
C5 C 0.5359(12) 0.5509(12) 0.5526(9) 0.029(4) Uani 1 1 d . U . . .
H5A H 0.532855 0.589672 0.523499 0.035 Uiso 1 1 calc R U . . .
C6 C 0.6050(11) 0.5772(11) 0.5920(8) 0.024(3) Uani 1 1 d . U . . .
C7 C 0.6861(11) 0.6659(11) 0.5891(8) 0.025(3) Uani 1 1 d . U . . .
O24 O 0.1636(17) 0.1901(18) 0.7317(14) 0.068(7) Uani 0.71(3) 1 d . U P A 1
H24A H 0.161874 0.203499 0.771389 0.103 Uiso 0.71(3) 1 d R U P A 1
H24B H 0.169345 0.145139 0.730122 0.103 Uiso 0.71(3) 1 d R U P A 1
O24A O 0.155(4) 0.100(4) 0.718(3) 0.068(7) Uani 0.29(3) 1 d . U P A 2
H24C H 0.160072 0.084199 0.756787 0.103 Uiso 0.29(3) 1 d R U P A 2
H24D H 0.143652 0.141309 0.721056 0.103 Uiso 0.29(3) 1 d R U P A 2
O25 O 0.7275(13) 0.8795(12) 0.6313(10) 0.065(5) Uani 1 1 d . U . . .
H25A H 0.754780 0.910346 0.664411 0.098 Uiso 1 1 d R U . . .
H25B H 0.723810 0.911985 0.602278 0.098 Uiso 1 1 d R U . . .
O26 O 0.8890(14) 0.7724(14) 0.5468(12) 0.047(6) Uani 0.6667 1 d . U P . .
H26A H 0.903129 0.733003 0.548488 0.071 Uiso 0.6667 1 d R U P . .
H26B H 0.884848 0.784079 0.507029 0.071 Uiso 0.6667 1 d R U P . .
O27 O 0.3812(16) 0.3143(16) 0.8716(12) 0.053(6) Uani 0.6667 1 d . U P . .
O28 O 0.869(3) 0.828(3) 0.625(2) 0.122(15) Uani 0.6667 1 d . U P . .
H28A H 0.873613 0.816072 0.664724 0.184 Uiso 0.6667 1 d R U P . .
H28B H 0.855333 0.867155 0.623264 0.184 Uiso 0.6667 1 d R U P . .

loop_
_atom_site_aniso_label
_atom_site_aniso_U_11
_atom_site_aniso_U_22
_atom_site_aniso_U_33
_atom_site_aniso_U_23
_atom_site_aniso_U_13
_atom_site_aniso_U_12
W1 0.0169(3) 0.0162(3) 0.0043(2) -0.0019(2) 0.0011(2) 0.0075(2)
Na1 0.058(4) 0.058(4) 0.030(6) 0.000 0.000 0.029(2)
W2 0.0213(3) 0.0214(3) 0.0109(3) -0.0072(2) -0.0006(2) 0.0098(3)
W3 0.0367(4) 0.0363(4) 0.0050(3) -0.0060(3) 0.0005(3) 0.0172(3)
W4 0.0232(3) 0.0217(3) 0.0112(3) -0.0025(2) 0.0053(2) 0.0118(3)
Tb1 0.0414(5) 0.0342(4) 0.0078(3) 0.0049(3) 0.0099(3) 0.0209(4)
Si1 0.014 0.014 0.014 0.007 0.007 0.007
O1 0.036(4) 0.035(4) 0.035(4) -0.004(3) 0.003(3) 0.019(3)
O2 0.035(4) 0.037(4) 0.033(4) -0.003(3) 0.000(3) 0.016(3)
O3 0.027(4) 0.032(4) 0.029(4) -0.002(3) 0.001(2) 0.015(3)
O4 0.032(5) 0.044(5) 0.025(5) 0.006(4) 0.000(4) 0.012(4)
O5 0.036(5) 0.049(6) 0.032(5) -0.004(4) -0.007(4) 0.013(4)
O6 0.039(5) 0.037(5) 0.033(5) 0.000(4) 0.011(4) 0.016(4)
O7 0.040(5) 0.037(5) 0.030(5) 0.006(4) 0.002(4) 0.017(4)
O8 0.046(5) 0.046(5) 0.036(5) -0.004(4) 0.007(4) 0.025(4)
O9 0.031(5) 0.027(4) 0.029(5) 0.000(4) 0.003(4) 0.013(4)
O10 0.020(3) 0.019(3) 0.017(3) -0.002(2) 0.003(2) 0.010(2)
O11 0.012(3) 0.012(3) 0.011(3) 0.000(2) 0.000(2) 0.006(2)
O12 0.026(3) 0.025(3) 0.023(3) -0.003(2) 0.003(2) 0.012(2)
O13 0.029(4) 0.024(4) 0.024(5) -0.005(4) 0.006(4) 0.013(4)
O14 0.030(3) 0.030(4) 0.026(4) -0.002(3) -0.002(3) 0.013(3)
O15 0.014(3) 0.015(3) 0.014(3) -0.002(2) 0.000(2) 0.006(2)
O16 0.018(3) 0.021(3) 0.018(3) -0.002(2) 0.002(2) 0.011(2)
O17 0.025(4) 0.027(4) 0.026(5) -0.005(4) 0.000(4) 0.014(4)
O18 0.022(3) 0.022(3) 0.017(3) -0.001(2) 0.000(2) 0.010(2)
O19 0.018(3) 0.018(3) 0.016(3) -0.002(2) 0.002(2) 0.007(2)
O20 0.045(5) 0.039(5) 0.027(5) -0.003(4) 0.002(4) 0.019(4)
O21 0.027(3) 0.029(3) 0.023(4) -0.003(2) 0.001(2) 0.013(3)
O22 0.021(3) 0.021(3) 0.019(4) 0.000 0.000 0.0105(13)
O23 0.015(3) 0.015(3) 0.011(3) 0.000(2) 0.001(2) 0.008(2)
N1 0.025(4) 0.028(4) 0.024(4) -0.002(3) 0.002(3) 0.013(3)
C1 0.028(4) 0.028(4) 0.027(4) -0.003(3) 0.002(3) 0.015(3)
C2 0.026(4) 0.028(4) 0.025(4) -0.002(3) 0.001(3) 0.013(3)
C3 0.024(4) 0.024(4) 0.023(4) -0.004(3) 0.002(3) 0.012(3)
C4 0.028(4) 0.031(4) 0.027(5) -0.004(3) 0.002(3) 0.013(3)
C5 0.029(4) 0.029(4) 0.027(5) -0.001(3) 0.000(3) 0.013(3)
C6 0.024(4) 0.026(4) 0.022(4) -0.001(3) 0.003(3) 0.012(3)
C7 0.025(4) 0.026(4) 0.022(4) -0.001(3) 0.003(3) 0.012(3)
O24 0.068(8) 0.070(8) 0.067(8) 0.000(4) -0.002(4) 0.034(5)
O24A 0.068(8) 0.070(8) 0.067(8) 0.000(4) -0.002(4) 0.034(5)
O25 0.078(7) 0.055(6) 0.060(7) 0.011(5) -0.002(5) 0.030(5)
O26 0.049(7) 0.047(7) 0.048(8) 0.006(5) -0.004(5) 0.026(5)
O27 0.056(8) 0.051(8) 0.051(8) 0.004(5) -0.004(5) 0.026(5)
O28 0.124(15) 0.122(15) 0.120(16) 0.002(6) 0.000(6) 0.060(9)

loop_
_atom_type_symbol
_atom_type_description
_atom_type_scat_dispersion_real
_atom_type_scat_dispersion_imag
_atom_type_scat_source
C C 0.0033 0.0016 'International Tables Vol C Tables 4.2.6.8 and 6.1.1.4'
H H 0.0000 0.0000 'International Tables Vol C Tables 4.2.6.8 and 6.1.1.4'
N N 0.0061 0.0033 'International Tables Vol C Tables 4.2.6.8 and 6.1.1.4'
O O 0.0106 0.0060 'International Tables Vol C Tables 4.2.6.8 and 6.1.1.4'
Si Si 0.0817 0.0704 'International Tables Vol C Tables 4.2.6.8 and 6.1.1.4'
Tb Tb -0.1723 4.1537 'International Tables Vol C Tables 4.2.6.8 and 6.1.1.4'
W W -0.8490 6.8722 'International Tables Vol C Tables 4.2.6.8 and 6.1.1.4'
Na Na 0.0362 0.0249 'International Tables Vol C Tables 4.2.6.8 and 6.1.1.4'

loop_
_geom_angle_atom_site_label_1
_geom_angle_atom_site_label_2
_geom_angle_atom_site_label_3
_geom_angle
_geom_angle_site_symmetry_1
_geom_angle_site_symmetry_3
_geom_angle_publ_flag
O10 W1 O11 102.3(5) . 3_665 ?
O10 W1 O15 99.4(5) . . ?
O11 W1 O15 92.3(4) 3_665 . ?
O10 W1 O16 99.2(5) . . ?
O11 W1 O16 157.8(4) 3_665 . ?
O15 W1 O16 89.1(4) . . ?
O10 W1 O11 102.1(5) . . ?
O11 W1 O11 85.3(5) 3_665 . ?
O15 W1 O11 158.4(4) . . ?
O16 W1 O11 85.2(4) . . ?
O10 W1 O23 170.5(4) . . ?
O11 W1 O23 85.8(4) 3_665 . ?
O15 W1 O23 75.0(4) . . ?
O16 W1 O23 73.3(4) . . ?
O11 W1 O23 83.4(4) . . ?
O2 Na1 O2 91.1(6) 3_665 2_655 ?
O2 Na1 O2 91.1(6) 3_665 . ?
O2 Na1 O2 91.1(6) 2_655 . ?
O2 Na1 Tb1 118.1(5) 3_665 . ?
O2 Na1 Tb1 30.9(3) 2_655 . ?
O2 Na1 Tb1 76.7(4) . . ?
O2 Na1 Tb1 30.9(3) 3_665 2_655 ?
O2 Na1 Tb1 76.7(4) 2_655 2_655 ?
O2 Na1 Tb1 118.1(5) . 2_655 ?
Tb1 Na1 Tb1 107.6(2) . 2_655 ?
O2 Na1 Tb1 76.7(4) 3_665 3_665 ?
O2 Na1 Tb1 118.1(5) 2_655 3_665 ?
O2 Na1 Tb1 30.9(3) . 3_665 ?
Tb1 Na1 Tb1 107.6(2) . 3_665 ?
Tb1 Na1 Tb1 107.6(2) 2_655 3_665 ?
O17 W2 O19 101.3(5) . . ?
O17 W2 O16 101.3(5) . . ?
O19 W2 O16 92.5(5) . . ?
O17 W2 O21 100.8(5) . . ?
O19 W2 O21 86.9(5) . . ?
O16 W2 O21 157.5(5) . . ?
O17 W2 O18 99.0(5) . . ?
O19 W2 O18 159.6(5) . . ?
O16 W2 O18 86.0(5) . . ?
O21 W2 O18 86.9(5) . . ?
O17 W2 O23 170.6(4) . . ?
O19 W2 O23 86.8(4) . . ?
O16 W2 O23 73.2(4) . . ?
O21 W2 O23 84.3(4) . . ?
O18 W2 O23 73.3(4) . . ?
O20 W3 O21 101.7(6) . . ?
O20 W3 O14 99.8(6) . . ?
O21 W3 O14 92.1(5) . . ?
O20 W3 O14 101.3(6) . 2_655 ?
O21 W3 O14 156.8(5) . 2_655 ?
O14 W3 O14 86.8(7) . 2_655 ?
O20 W3 O12 102.6(6) . . ?
O21 W3 O12 84.6(5) . . ?
O14 W3 O12 157.6(5) . . ?
O14 W3 O12 87.7(5) 2_655 . ?
O20 W3 O22 171.1(6) . . ?
O21 W3 O22 84.4(5) . . ?
O14 W3 O22 73.4(5) . . ?
O14 W3 O22 73.0(5) 2_655 . ?
O12 W3 O22 84.2(5) . . ?
O13 W4 O12 103.4(6) . . ?
O13 W4 O18 102.3(5) . 2_655 ?
O12 W4 O18 92.8(5) . 2_655 ?
O13 W4 O15 98.5(5) . 2_655 ?
O12 W4 O15 157.1(5) . 2_655 ?
O18 W4 O15 88.6(5) 2_655 2_655 ?
O13 W4 O19 102.0(5) . . ?
O12 W4 O19 85.1(5) . . ?
O18 W4 O19 155.4(5) 2_655 . ?
O15 W4 O19 84.3(4) 2_655 . ?
O13 W4 O23 170.8(5) . 2_655 ?
O12 W4 O23 85.2(4) . 2_655 ?
O18 W4 O23 73.9(4) 2_655 2_655 ?
O15 W4 O23 73.3(4) 2_655 2_655 ?
O19 W4 O23 81.6(4) . 2_655 ?
O1 Tb1 O2 74.6(5) . 2_655 ?
O1 Tb1 O3 130.1(5) . 2_655 ?
O2 Tb1 O3 129.1(4) 2_655 2_655 ?
O1 Tb1 O8 71.8(5) . . ?
O2 Tb1 O8 84.4(5) 2_655 . ?
O3 Tb1 O8 140.9(5) 2_655 . ?
O1 Tb1 O9 68.7(4) . . ?
O2 Tb1 O9 142.9(4) 2_655 . ?
O3 Tb1 O9 74.7(4) 2_655 . ?
O8 Tb1 O9 89.3(5) . . ?
O1 Tb1 O10 69.1(4) . . ?
O2 Tb1 O10 77.0(4) 2_655 . ?
O3 Tb1 O10 75.0(4) 2_655 . ?
O8 Tb1 O10 139.9(4) . . ?
O9 Tb1 O10 84.9(4) . . ?
O1 Tb1 N1 125.4(5) . 2_655 ?
O2 Tb1 N1 65.7(5) 2_655 2_655 ?
O3 Tb1 N1 64.4(5) 2_655 2_655 ?
O8 Tb1 N1 135.3(5) . 2_655 ?
O9 Tb1 N1 134.6(4) . 2_655 ?
O10 Tb1 N1 66.6(4) . 2_655 ?
O1 Tb1 O6 124.4(5) . . ?
O2 Tb1 O6 140.2(5) 2_655 . ?
O3 Tb1 O6 68.9(4) 2_655 . ?
O8 Tb1 O6 72.1(5) . . ?
O9 Tb1 O6 70.0(4) . . ?
O10 Tb1 O6 140.2(4) . . ?
N1 Tb1 O6 110.1(5) 2_655 . ?
O1 Tb1 O7 128.1(5) . . ?
O2 Tb1 O7 70.2(5) 2_655 . ?
O3 Tb1 O7 101.8(4) 2_655 . ?
O8 Tb1 O7 68.0(5) . . ?
O9 Tb1 O7 139.6(4) . . ?
O10 Tb1 O7 133.9(4) . . ?
N1 Tb1 O7 70.8(5) 2_655 . ?
O6 Tb1 O7 71.4(5) . . ?
O1 Tb1 Na1 52.0(3) . . ?
O2 Tb1 Na1 29.6(3) 2_655 . ?
O3 Tb1 Na1 157.0(3) 2_655 . ?
O8 Tb1 Na1 61.2(4) . . ?
O9 Tb1 Na1 118.8(3) . . ?
O10 Tb1 Na1 87.3(3) . . ?
N1 Tb1 Na1 95.3(4) 2_655 . ?
O6 Tb1 Na1 131.7(4) . . ?
O7 Tb1 Na1 79.9(3) . . ?
O23 Si1 O23 109.1(5) 2_655 3_665 ?
O23 Si1 O23 109.1(5) 2_655 . ?
O23 Si1 O23 109.1(5) 3_665 . ?
O23 Si1 O22 109.8(5) 2_655 . ?
O23 Si1 O22 109.8(5) 3_665 . ?
O23 Si1 O22 109.8(5) . . ?
C1 O1 Tb1 148.5(12) . . ?
C1 O2 Na1 118.2(11) . . ?
C1 O2 Tb1 121.6(11) . 3_665 ?
Na1 O2 Tb1 119.5(6) . 3_665 ?
C7 O3 Tb1 124.4(11) . 3_665 ?
C4 O5 H5 109.5 . . ?
Tb1 O6 H6A 109.5 . . ?
Tb1 O6 H6B 109.3 . . ?
H6A O6 H6B 109.5 . . ?
Tb1 O7 H7A 109.1 . . ?
Tb1 O7 H7B 109.3 . . ?
H7A O7 H7B 109.5 . . ?
Tb1 O8 H8A 109.0 . . ?
Tb1 O8 H8B 109.3 . . ?
H8A O8 H8B 109.5 . . ?
Tb1 O9 H9A 109.5 . . ?
Tb1 O9 H9B 109.3 . . ?
H9A O9 H9B 109.5 . . ?
W1 O10 Tb1 166.4(6) . . ?
W1 O11 W1 151.7(5) 2_655 . ?
W4 O12 W3 153.0(7) . . ?
W3 O14 W3 121.8(7) . 3_665 ?
W1 O15 W4 120.5(5) . 3_665 ?
W2 O16 W1 121.3(6) . . ?
W4 O18 W2 121.3(5) 3_665 . ?
W2 O19 W4 151.5(6) . . ?
W3 O21 W2 152.1(7) . . ?
Si1 O22 W3 124.1(4) . 2_655 ?
Si1 O22 W3 124.1(4) . . ?
W3 O22 W3 91.7(6) 2_655 . ?
Si1 O22 W3 124.1(4) . 3_665 ?
W3 O22 W3 91.7(6) 2_655 3_665 ?
W3 O22 W3 91.7(6) . 3_665 ?
Si1 O23 W1 125.0(6) . . ?
Si1 O23 W2 122.5(5) . . ?
W1 O23 W2 92.2(4) . . ?
Si1 O23 W4 124.7(5) . 3_665 ?
W1 O23 W4 91.1(3) . 3_665 ?
W2 O23 W4 91.6(3) . 3_665 ?
C6 N1 C2 120.0(15) . . ?
C6 N1 Tb1 122.2(11) . 3_665 ?
C2 N1 Tb1 117.7(11) . 3_665 ?
O1 C1 O2 121.4(16) . . ?
O1 C1 C2 123.0(16) . . ?
O2 C1 C2 115.6(16) . . ?
N1 C2 C3 121.4(16) . . ?
N1 C2 C1 117.1(16) . . ?
C3 C2 C1 121.5(16) . . ?
C4 C3 C2 117.8(16) . . ?
C4 C3 H3 121.1 . . ?
C2 C3 H3 121.1 . . ?
O5 C4 C3 122.1(17) . . ?
O5 C4 C5 118.3(17) . . ?
C3 C4 C5 119.5(16) . . ?
C6 C5 C4 118.8(16) . . ?
C6 C5 H5A 120.6 . . ?
C4 C5 H5A 120.6 . . ?
N1 C6 C5 122.5(16) . . ?
N1 C6 C7 112.8(15) . . ?
C5 C6 C7 124.5(16) . . ?
O4 C7 O3 125.7(16) . . ?
O4 C7 C6 118.2(15) . . ?
O3 C7 C6 116.0(15) . . ?
H24A O24 H24B 109.5 . . ?
H24C O24A H24D 109.5 . . ?
H25A O25 H25B 109.5 . . ?
H26A O26 H26B 109.5 . . ?
H28A O28 H28B 109.5 . . ?

loop_
_geom_bond_atom_site_label_1
_geom_bond_atom_site_label_2
_geom_bond_distance
_geom_bond_site_symmetry_2
_geom_bond_publ_flag
W1 O10 1.729(11) . ?
W1 O11 1.867(9) 3_665 ?
W1 O15 1.922(10) . ?
W1 O16 1.934(10) . ?
W1 O11 1.955(9) . ?
W1 O23 2.307(10) . ?
Na1 O2 2.324(17) 3_665 ?
Na1 O2 2.324(17) 2_655 ?
Na1 O2 2.324(17) . ?
Na1 Tb1 4.090(6) . ?
Na1 Tb1 4.090(6) 2_655 ?
Na1 Tb1 4.090(6) 3_665 ?
W2 O17 1.711(12) . ?
W2 O19 1.841(11) . ?
W2 O16 1.901(11) . ?
W2 O21 1.902(12) . ?
W2 O18 1.982(11) . ?
W2 O23 2.332(10) . ?
W3 O20 1.693(14) . ?
W3 O21 1.892(12) . ?
W3 O14 1.910(13) . ?
W3 O14 1.934(12) 2_655 ?
W3 O12 1.937(12) . ?
W3 O22 2.342(11) . ?
W4 O13 1.711(11) . ?
W4 O12 1.874(12) . ?
W4 O18 1.889(11) 2_655 ?
W4 O15 1.928(11) 2_655 ?
W4 O19 1.957(10) . ?
W4 O23 2.374(10) 2_655 ?
Tb1 O1 2.333(14) . ?
Tb1 O2 2.410(14) 2_655 ?
Tb1 O3 2.415(13) 2_655 ?
Tb1 O8 2.423(15) . ?
Tb1 O9 2.440(12) . ?
Tb1 O10 2.456(11) . ?
Tb1 N1 2.482(14) 2_655 ?
Tb1 O6 2.491(13) . ?
Tb1 O7 2.538(13) . ?
Si1 O23 1.629(10) 2_655 ?
Si1 O23 1.629(10) 3_665 ?
Si1 O23 1.629(10) . ?
Si1 O22 1.65(2) . ?
O1 C1 1.27(2) . ?
O2 C1 1.31(2) . ?
O3 C7 1.27(2) . ?
O4 C7 1.24(2) . ?
O5 C4 1.35(2) . ?
O5 H5 0.8400 . ?
O6 H6A 0.8702 . ?
O6 H6B 0.8699 . ?
O7 H7A 0.8699 . ?
O7 H7B 0.8700 . ?
O8 H8A 0.8700 . ?
O8 H8B 0.8700 . ?
O9 H9A 0.8701 . ?
O9 H9B 0.8701 . ?
N1 C6 1.32(2) . ?
N1 C2 1.35(2) . ?
C1 C2 1.46(2) . ?
C2 C3 1.42(2) . ?
C3 C4 1.37(3) . ?
C3 H3 0.9500 . ?
C4 C5 1.42(2) . ?
C5 C6 1.37(2) . ?
C5 H5A 0.9500 . ?
C6 C7 1.54(2) . ?
O24 H24A 0.8699 . ?
O24 H24B 0.8700 . ?
O24A H24C 0.8700 . ?
O24A H24D 0.8699 . ?
O25 H25A 0.8701 . ?
O25 H25B 0.8700 . ?
O26 H26A 0.8699 . ?
O26 H26B 0.8701 . ?
O28 H28A 0.8701 . ?
O28 H28B 0.8699 . ?

loop_
_geom_hbond_atom_site_label_D
_geom_hbond_atom_site_label_H
_geom_hbond_atom_site_label_A
_geom_hbond_distance_DH
_geom_hbond_distance_HA
_geom_hbond_distance_DA
_geom_hbond_angle_DHA
_geom_hbond_site_symmetry_A
_geom_hbond_publ_flag
O5 H5 O24 0.84 2.38 2.97(3) 127 9_554 yes
O6 H6A O20 0.87 2.19 2.96(2) 146 8_545 yes
O6 H6B O4 0.87 2.37 3.08(2) 130 4_445 yes
O7 H7A O18 0.87 2.28 2.882(18) 126 6 yes
O7 H7B O17 0.87 2.39 3.059(18) 134 6 yes
O9 H9A O24A 0.87 2.26 2.89(6) 128 . yes
O24 H24A O5 0.87 2.21 2.97(3) 146 5 yes
O24A H24C O20 0.87 2.17 2.97(7) 151 8_545 yes
O25 H25A O24 0.87 1.77 2.64(3) 180 2_665 yes
O25 H25B O27 0.87 1.89 2.76(3) 179 7_554 yes
O26 H26A O27 0.87 2.10 2.78(3) 134 8_654 yes
O26 H26B O7 0.87 2.16 2.83(3) 135 7_554 yes
O28 H28A O24A 0.87 1.59 2.31(8) 139 3_665 yes
O28 H28B O25 0.87 2.44 3.14(5) 139 . yes

loop_
_geom_torsion_atom_site_label_1
_geom_torsion_atom_site_label_2
_geom_torsion_atom_site_label_3
_geom_torsion_atom_site_label_4
_geom_torsion
_geom_torsion_site_symmetry_1
_geom_torsion_site_symmetry_2
_geom_torsion_site_symmetry_3
_geom_torsion_site_symmetry_4
_geom_torsion_publ_flag
O11 W1 O10 Tb1 -124(3) 3_665 . . . ?
O15 W1 O10 Tb1 141(3) . . . . ?
O16 W1 O10 Tb1 50(3) . . . . ?
O11 W1 O10 Tb1 -37(3) . . . . ?
O13 W4 O12 W3 128.0(15) . . . . ?
O18 W4 O12 W3 -128.7(15) 2_655 . . . ?
O15 W4 O12 W3 -36(2) 2_655 . . . ?
O19 W4 O12 W3 26.7(15) . . . . ?
O23 W4 O12 W3 -55.2(15) 2_655 . . . ?
O17 W2 O19 W4 124.8(13) . . . . ?
O16 W2 O19 W4 -133.2(13) . . . . ?
O21 W2 O19 W4 24.3(13) . . . . ?
O18 W2 O19 W4 -48(2) . . . . ?
O23 W2 O19 W4 -60.2(13) . . . . ?
O20 W3 O21 W2 127.5(15) . . . . ?
O14 W3 O21 W2 -132.1(15) . . . . ?
O14 W3 O21 W2 -45(2) 2_655 . . . ?
O12 W3 O21 W2 25.7(15) . . . . ?
O22 W3 O21 W2 -59.0(15) . . . . ?
O23 Si1 O22 W3 -58.9(4) 2_655 . . 2_655 ?
O23 Si1 O22 W3 61.1(4) 3_665 . . 2_655 ?
O23 Si1 O22 W3 -178.9(4) . . . 2_655 ?
O23 Si1 O22 W3 61.1(4) 2_655 . . . ?
O23 Si1 O22 W3 -178.9(4) 3_665 . . . ?
O23 Si1 O22 W3 -58.9(4) . . . . ?
O23 Si1 O22 W3 -178.9(4) 2_655 . . 3_665 ?
O23 Si1 O22 W3 -58.9(4) 3_665 . . 3_665 ?
O23 Si1 O22 W3 61.1(4) . . . 3_665 ?
O23 Si1 O23 W1 62.0(6) 2_655 . . . ?
O23 Si1 O23 W1 -57.1(7) 3_665 . . . ?
O22 Si1 O23 W1 -177.6(4) . . . . ?
O23 Si1 O23 W2 -58.1(11) 2_655 . . . ?
O23 Si1 O23 W2 -177.3(4) 3_665 . . . ?
O22 Si1 O23 W2 62.3(6) . . . . ?
O23 Si1 O23 W4 -176.9(4) 2_655 . . 3_665 ?
O23 Si1 O23 W4 63.9(11) 3_665 . . 3_665 ?
O22 Si1 O23 W4 -56.5(6) . . . 3_665 ?
Tb1 O1 C1 O2 -78(3) . . . . ?
Tb1 O1 C1 C2 103(2) . . . . ?
Na1 O2 C1 O1 10(2) . . . . ?
Tb1 O2 C1 O1 -160.1(13) 3_665 . . . ?
Na1 O2 C1 C2 -171.8(12) . . . . ?
Tb1 O2 C1 C2 18(2) 3_665 . . . ?
C6 N1 C2 C3 1(2) . . . . ?
Tb1 N1 C2 C3 -175.3(12) 3_665 . . . ?
C6 N1 C2 C1 179.0(15) . . . . ?
Tb1 N1 C2 C1 3(2) 3_665 . . . ?
O1 C1 C2 N1 164.9(17) . . . . ?
O2 C1 C2 N1 -13(2) . . . . ?
O1 C1 C2 C3 -17(3) . . . . ?
O2 C1 C2 C3 164.7(16) . . . . ?
N1 C2 C3 C4 0(2) . . . . ?
C1 C2 C3 C4 -177.9(16) . . . . ?
C2 C3 C4 O5 176.5(16) . . . . ?
C2 C3 C4 C5 -2(2) . . . . ?
O5 C4 C5 C6 -176.2(18) . . . . ?
C3 C4 C5 C6 2(2) . . . . ?
C2 N1 C6 C5 0(3) . . . . ?
Tb1 N1 C6 C5 175.5(13) 3_665 . . . ?
C2 N1 C6 C7 -175.7(14) . . . . ?
Tb1 N1 C6 C7 0.3(19) 3_665 . . . ?
C4 C5 C6 N1 -1(3) . . . . ?
C4 C5 C6 C7 173.7(15) . . . . ?
Tb1 O3 C7 O4 176.1(13) 3_665 . . . ?
Tb1 O3 C7 C6 -6(2) 3_665 . . . ?
N1 C6 C7 O4 -178.6(16) . . . . ?
C5 C6 C7 O4 6(3) . . . . ?
N1 C6 C7 O3 4(2) . . . . ?
C5 C6 C7 O3 -171.4(16) . . . . ?
